data_2023335
loop_
_publ_author_name
'Kinshakova, Ekaterina'
'Torambetov, Batirbay'
'Kaur, Simranjeet'
'Ashurov, Jamshid'
'Kadirova, Shakhnoza'

_publ_section_title
;
 Synthesis, crystal structure, Hirshfeld surface analysis and DFT
 calculations of the coordination compound
 tetraaquabis{2-[(5-methyl-1,3,4-thiadiazol-2-yl)sulfanyl]acetato-\kO}cobalt(II)
;
_journal_coeditor_code WM5739
_journal_issue 1
_journal_name_full 'Acta Crystallographica Section E Crystallographic Communications'
_journal_paper_doi 10.1107/S2056989024011939
_journal_volume 81
_journal_year 2025
_chemical_formula_iupac '[Co (C5 H5 N2 O2 S2)2 (H2 O1)4]'
_chemical_formula_moiety 'C10 H18 Co N4 O8 S4'
_chemical_formula_sum 'C10 H18 Co N4 O8 S4'
_chemical_formula_weight 509.45
_chemical_name_systematic Tetraaquabis{2-[(5-methyl-1,3,4-thiadiazol-2-yl)sulfanyl]acetato-\k<i>O</i>}cobalt(II)
_space_group_crystal_system monoclinic
_space_group_IT_number 14
_space_group_name_Hall '-P 2ybc'
_space_group_name_H-M_alt 'P 1 21/c 1'
_atom_sites_solution_hydrogens mixed
_atom_sites_solution_primary dual
_audit_creation_method
;
Olex2 1.5
(compiled 2024.02.16 svn.r378c4104 for OlexSys, GUI svn.r6928)
;
_cell_angle_alpha 90
_cell_angle_beta 91.892(3)
_cell_angle_gamma 90
_cell_formula_units_Z 2
_cell_length_a 5.1950(2)
_cell_length_b 10.0347(3)
_cell_length_c 18.9090(6)
_cell_measurement_reflns_used 2568
_cell_measurement_temperature 293(2)
_cell_measurement_theta_max 74.8470
_cell_measurement_theta_min 4.3700
_cell_volume 985.19(6)
_computing_cell_refinement
;
CrysAlisPro (Rigaku OD, 2021)
;
_computing_data_collection
;
CrysAlisPro (Rigaku OD, 2021)
;
_computing_data_reduction
;
CrysAlisPro (Rigaku OD, 2021)
;
_computing_molecular_graphics
;
Olex2 (Dolomanov <i>et al.</i>,  2009)
;
_computing_publication_material
;
publCIF (Westrip, 2010)
;
_computing_structure_refinement
;
SHELXL (Sheldrick, 2015b)
;
_computing_structure_solution
;
<i>SHELXT</i> (Sheldrick, 2015a)
;
_diffrn_ambient_temperature 293(2)
_diffrn_detector 'CCD plate'
_diffrn_detector_area_resol_mean 10.2576
_diffrn_measured_fraction_theta_full 1.000
_diffrn_measured_fraction_theta_max 0.983
_diffrn_measurement_device 'four-circle diffractometer'
_diffrn_measurement_device_type 'Xcalibur, Ruby'
_diffrn_measurement_method '\w scans'
_diffrn_radiation_monochromator graphite
_diffrn_radiation_probe x-ray
_diffrn_radiation_type 'Cu K\a'
_diffrn_radiation_wavelength 1.54184
_diffrn_reflns_av_R_equivalents 0.0546
_diffrn_reflns_av_unetI/netI 0.0509
_diffrn_reflns_limit_h_max 5
_diffrn_reflns_limit_h_min -6
_diffrn_reflns_limit_k_max 7
_diffrn_reflns_limit_k_min -12
_diffrn_reflns_limit_l_max 23
_diffrn_reflns_limit_l_min -22
_diffrn_reflns_number 6554
_diffrn_reflns_theta_full 67.684
_diffrn_reflns_theta_max 76.077
_diffrn_reflns_theta_min 4.680
_diffrn_source 'fine-focus sealed X-ray tube'
_exptl_absorpt_coefficient_mu 11.229
_exptl_absorpt_correction_T_max 1.00000
_exptl_absorpt_correction_T_min 0.80823
_exptl_absorpt_correction_type multi-scan
_exptl_absorpt_process_details
;
(CrysAlisPro; Rigaku OD, 2021)
;
_exptl_crystal_colour pink
_exptl_crystal_density_diffrn 1.717
_exptl_crystal_description block
_exptl_crystal_F_000 522
_exptl_crystal_size_max 0.08
_exptl_crystal_size_mid 0.06
_exptl_crystal_size_min 0.04
_refine_diff_density_max 0.337
_refine_diff_density_min -0.267
_refine_ls_extinction_coef 0.0100(6)
_refine_ls_extinction_expression Fc^*^=kFc[1+0.001xFc^2^\l^3^/sin(2\q)]^-1/4^
_refine_ls_extinction_method
;
SHELXL (Sheldrick, 2015b)
;
_refine_ls_goodness_of_fit_ref 1.064
_refine_ls_hydrogen_treatment mixed
_refine_ls_matrix_type full
_refine_ls_number_parameters 137
_refine_ls_number_reflns 2023
_refine_ls_number_restraints 1
_refine_ls_restrained_S_all 1.064
_refine_ls_R_factor_all 0.0450
_refine_ls_R_factor_gt 0.0376
_refine_ls_shift/su_max 0.000
_refine_ls_shift/su_mean 0.000
_refine_ls_structure_factor_coef Fsqd
_refine_ls_weighting_details 'w=1/[\s^2^(Fo^2^)+(0.0423P)^2^+0.2531P] where P=(Fo^2^+2Fc^2^)/3'
_refine_ls_weighting_scheme calc
_refine_ls_wR_factor_gt 0.0911
_refine_ls_wR_factor_ref 0.0984
_reflns_number_gt 1770
_reflns_number_total 2023
_reflns_threshold_expression 'I > 2\s(I)'
_cod_data_source_file wm5739.cif
_cod_data_source_block I
_cod_database_code 2023335
_shelx_space_group_comment
;
The symmetry employed for this shelxl refinement is uniquely defined
by the following loop, which should always be used as a source of
symmetry information in preference to the above space-group names.
They are only intended as comments.
;

loop_
_space_group_symop_operation_xyz
'x, y, z'
'-x, y+1/2, -z+1/2'
'-x, -y, -z'
'x, -y-1/2, z-1/2'

loop_
_atom_site_type_symbol
_atom_site_label
_atom_site_fract_x
_atom_site_fract_y
_atom_site_fract_z
_atom_site_U_iso_or_equiv
_atom_site_adp_type
_atom_site_calc_flag
_atom_site_occupancy
_atom_site_disorder_assembly
_atom_site_disorder_group
Co Co1 0.500000 0.500000 0.500000 0.0225(2) Uani d 1 . .
S S2 0.93444(16) 0.67263(8) 0.23436(4) 0.0363(2) Uani d 1 . .
S S1 0.51630(16) 0.46582(8) 0.19232(4) 0.0352(2) Uani d 1 . .
O O1 0.7298(4) 0.4971(2) 0.41151(11) 0.0301(5) Uani d 1 . .
O O3 0.3120(5) 0.6845(2) 0.47316(12) 0.0319(5) Uani d 1 . .
O O2 0.5470(5) 0.6628(2) 0.34843(12) 0.0381(5) Uani d 1 . .
O O4 0.7849(4) 0.5994(2) 0.55445(14) 0.0403(6) Uani d 1 . .
H H4A 0.754101 0.661162 0.583781 0.060 Uiso d 1 . .
H H4B 0.939850 0.576984 0.564102 0.060 Uiso d 1 . .
N N2 0.6147(6) 0.6755(3) 0.12306(16) 0.0439(7) Uani d 1 . .
N N1 0.4211(7) 0.6115(3) 0.08461(16) 0.0466(7) Uani d 1 . .
C C5 0.7135(6) 0.5770(3) 0.35950(15) 0.0261(6) Uani d 1 . .
C C4 0.9347(6) 0.5598(3) 0.30843(16) 0.0308(6) Uani d 1 . .
H H4C 0.929270 0.469381 0.290307 0.037 Uiso calc 1 . .
H H4D 1.096227 0.570265 0.335059 0.037 Uiso calc 1 . .
C C2 0.6821(6) 0.6126(3) 0.18058(16) 0.0314(6) Uani d 1 . .
C C1 0.3501(7) 0.5011(3) 0.11352(17) 0.0350(7) Uani d 1 . .
C C3 0.1401(8) 0.4148(4) 0.0839(2) 0.0464(8) Uani d 1 . .
H H3C 0.208492 0.355386 0.049477 0.070 Uiso calc 1 . .
H H3D 0.008604 0.469362 0.061893 0.070 Uiso calc 1 . .
H H3E 0.067607 0.363860 0.121388 0.070 Uiso calc 1 . .
H H3A 0.311(9) 0.750(5) 0.501(2) 0.061(14) Uiso d 1 . .
H H3B 0.383(9) 0.707(5) 0.4341(17) 0.070(15) Uiso d 1 . .

loop_
_atom_site_aniso_label
_atom_site_aniso_U_11
_atom_site_aniso_U_22
_atom_site_aniso_U_33
_atom_site_aniso_U_12
_atom_site_aniso_U_13
_atom_site_aniso_U_23
Co1 0.0219(3) 0.0233(3) 0.0222(3) 0.0038(2) -0.0007(2) -0.0002(2)
S2 0.0405(5) 0.0368(4) 0.0316(4) -0.0094(3) 0.0025(3) 0.0057(3)
S1 0.0430(5) 0.0323(4) 0.0301(4) -0.0059(3) -0.0032(3) 0.0096(3)
O1 0.0298(11) 0.0348(11) 0.0259(10) 0.0063(8) 0.0038(8) 0.0037(8)
O3 0.0374(13) 0.0277(10) 0.0304(11) 0.0073(9) -0.0013(9) -0.0001(8)
O2 0.0392(13) 0.0426(12) 0.0326(11) 0.0156(10) 0.0032(10) 0.0060(9)
O4 0.0248(11) 0.0418(13) 0.0534(15) 0.0074(9) -0.0121(10) -0.0217(10)
N2 0.0510(18) 0.0427(16) 0.0375(15) -0.0075(13) -0.0077(13) 0.0156(12)
N1 0.0571(19) 0.0473(17) 0.0348(15) -0.0039(14) -0.0077(14) 0.0123(13)
C5 0.0263(14) 0.0275(13) 0.0242(13) -0.0011(11) -0.0008(11) -0.0012(10)
C4 0.0299(15) 0.0350(15) 0.0276(14) 0.0044(12) 0.0018(11) 0.0022(11)
C2 0.0373(17) 0.0302(14) 0.0270(14) 0.0016(12) 0.0036(12) 0.0062(11)
C1 0.0422(19) 0.0347(16) 0.0281(15) 0.0056(13) 0.0010(13) 0.0047(11)
C3 0.048(2) 0.0464(19) 0.0437(19) -0.0003(16) -0.0115(16) 0.0015(15)

loop_
_atom_type_symbol
_atom_type_description
_atom_type_scat_dispersion_real
_atom_type_scat_dispersion_imag
_atom_type_scat_source
C C 0.0181 0.0091 'International Tables Vol C Tables 4.2.6.8 and 6.1.1.4'
H H 0.0000 0.0000 'International Tables Vol C Tables 4.2.6.8 and 6.1.1.4'
Co Co -2.3653 3.6143 'International Tables Vol C Tables 4.2.6.8 and 6.1.1.4'
N N 0.0311 0.0180 'International Tables Vol C Tables 4.2.6.8 and 6.1.1.4'
O O 0.0492 0.0322 'International Tables Vol C Tables 4.2.6.8 and 6.1.1.4'
S S 0.3331 0.5567 'International Tables Vol C Tables 4.2.6.8 and 6.1.1.4'

loop_
_geom_angle_atom_site_label_1
_geom_angle_atom_site_label_2
_geom_angle_atom_site_label_3
_geom_angle_site_symmetry_1
_geom_angle_site_symmetry_3
_geom_angle
_geom_angle_publ_flag
O1 Co1 O1 3_666 . 180.0 ?
O1 Co1 O3 . . 95.20(8) ?
O1 Co1 O3 3_666 3_666 95.20(8) ?
O1 Co1 O3 . 3_666 84.80(8) ?
O1 Co1 O3 3_666 . 84.80(8) ?
O3 Co1 O3 . 3_666 180.0 ?
O4 Co1 O1 . 3_666 90.76(10) ?
O4 Co1 O1 3_666 . 90.76(10) ?
O4 Co1 O1 3_666 3_666 89.24(10) ?
O4 Co1 O1 . . 89.24(10) ?
O4 Co1 O3 . . 90.83(9) ?
O4 Co1 O3 . 3_666 89.17(9) ?
O4 Co1 O3 3_666 . 89.17(9) ?
O4 Co1 O3 3_666 3_666 90.83(9) ?
O4 Co1 O4 . 3_666 180.00(11) ?
C2 S2 C4 . . 102.60(15) ?
C2 S1 C1 . . 87.22(15) ?
C5 O1 Co1 . . 125.90(19) ?
Co1 O3 H3A . . 123(3) ?
Co1 O3 H3B . . 103(3) ?
H3A O3 H3B . . 109(4) ?
Co1 O4 H4A . . 122.5 ?
Co1 O4 H4B . . 130.3 ?
H4A O4 H4B . . 104.5 ?
C2 N2 N1 . . 112.8(3) ?
C1 N1 N2 . . 112.9(3) ?
O1 C5 C4 . . 112.6(2) ?
O2 C5 O1 . . 127.0(3) ?
O2 C5 C4 . . 120.5(3) ?
S2 C4 H4C . . 108.3 ?
S2 C4 H4D . . 108.3 ?
C5 C4 S2 . . 115.9(2) ?
C5 C4 H4C . . 108.3 ?
C5 C4 H4D . . 108.3 ?
H4C C4 H4D . . 107.4 ?
S1 C2 S2 . . 126.18(18) ?
N2 C2 S2 . . 120.0(2) ?
N2 C2 S1 . . 113.7(3) ?
N1 C1 S1 . . 113.4(3) ?
N1 C1 C3 . . 123.7(3) ?
C3 C1 S1 . . 122.8(2) ?
C1 C3 H3C . . 109.5 ?
C1 C3 H3D . . 109.5 ?
C1 C3 H3E . . 109.5 ?
H3C C3 H3D . . 109.5 ?
H3C C3 H3E . . 109.5 ?
H3D C3 H3E . . 109.5 ?

loop_
_geom_bond_atom_site_label_1
_geom_bond_atom_site_label_2
_geom_bond_site_symmetry_2
_geom_bond_distance
_geom_bond_publ_flag
Co1 O1 3_666 2.088(2) ?
Co1 O1 . 2.088(2) y
Co1 O3 . 2.146(2) y
Co1 O3 3_666 2.146(2) ?
Co1 O4 . 2.036(2) y
Co1 O4 3_666 2.036(2) ?
S2 C4 . 1.801(3) ?
S2 C2 . 1.740(3) ?
S1 C2 . 1.724(3) ?
S1 C1 . 1.734(3) ?
O1 C5 . 1.270(3) ?
O3 H3A . 0.84(5) ?
O3 H3B . 0.868(19) ?
O2 C5 . 1.233(4) ?
O4 H4A . 0.8501 ?
O4 H4B . 0.8500 ?
N2 N1 . 1.380(4) ?
N2 C2 . 1.296(4) ?
N1 C1 . 1.295(4) ?
C5 C4 . 1.535(4) ?
C4 H4C . 0.9700 ?
C4 H4D . 0.9700 ?
C1 C3 . 1.488(5) ?
C3 H3C . 0.9600 ?
C3 H3D . 0.9600 ?
C3 H3E . 0.9600 ?

loop_
_geom_hbond_atom_site_label_D
_geom_hbond_atom_site_label_H
_geom_hbond_atom_site_label_A
_geom_hbond_site_symmetry_A
_geom_hbond_distance_DH
_geom_hbond_distance_HA
_geom_hbond_distance_DA
_geom_hbond_angle_DHA
O3 H3B O2 . 0.868(19) 1.91(3) 2.700(3) 151(5)
C4 H4C S1 . 0.97 2.79 3.181(3) 105.0
O4 H4A N2 4_576 0.85 1.95 2.764(4) 160.3
O4 H4B O1 3_766 0.85 1.91 2.757(3) 172.2
O3 H3A N1 4_576 0.84(5) 2.17(5) 2.979(4) 162(5)

loop_
_geom_torsion_atom_site_label_1
_geom_torsion_atom_site_label_2
_geom_torsion_atom_site_label_3
_geom_torsion_atom_site_label_4
_geom_torsion_site_symmetry_1
_geom_torsion_site_symmetry_2
_geom_torsion_site_symmetry_3
_geom_torsion_site_symmetry_4
_geom_torsion
_geom_torsion_publ_flag
Co1 O1 C5 O2 . . . . -6.9(4) ?
Co1 O1 C5 C4 . . . . 171.97(18) ?
O1 C5 C4 S2 . . . . -178.0(2) ?
O2 C5 C4 S2 . . . . 0.9(4) ?
N2 N1 C1 S1 . . . . 0.4(4) ?
N2 N1 C1 C3 . . . . 178.3(3) ?
N1 N2 C2 S2 . . . . 176.8(2) ?
N1 N2 C2 S1 . . . . 1.1(4) ?
C4 S2 C2 S1 . . . . -8.8(3) ?
C4 S2 C2 N2 . . . . 176.0(3) ?
C2 S2 C4 C5 . . . . -73.2(2) ?
C2 S1 C1 N1 . . . . 0.1(3) ?
C2 S1 C1 C3 . . . . -177.7(3) ?
C2 N2 N1 C1 . . . . -1.0(5) ?
C1 S1 C2 S2 . . . . -176.1(2) ?
C1 S1 C2 N2 . . . . -0.7(3) ?
